data_4023589
loop_
_publ_author_name
'Chunlin He'
'Zuming Shi'
'Qizhong Zhou'
'Shijun Li'
'Ning Li'
'Feihe Huang'

_publ_contact_author_address
;
 Department of Chemistry
 Zhejiang University
 Hangzhou 310027, P. R. China
;
_publ_contact_author_email fhuang@zju.edu.cn
_publ_contact_author_fax 86-571-87953189
_publ_contact_author_name 'Feihe Huang'
_publ_contact_author_phone 86-571-87953189
_publ_section_title
;
 Syntheses of cis- and trans-Dibenzo-30-Crown-10 Derivatives
 via Regioselective Routes and Their Complexations
 with Paraquat and Diquat
;
_journal_name_full 'Journal of Organic Chemistry'
_journal_page_first 5872
_journal_page_last 5880
_journal_paper_doi 10.1021/jo800890x
_journal_volume 73
_journal_year 2008
_chemical_absolute_configuration ad
_chemical_formula_sum 'C42 H56 F12 N2 O12 P2'
_chemical_formula_weight 1070.83
_chemical_name_systematic
; 
 ? 
;
_space_group_IT_number 19
_symmetry_cell_setting orthorhombic
_symmetry_space_group_name_Hall 'P 2ac 2ab'
_symmetry_space_group_name_H-M 'P 21 21 21'
_atom_sites_solution_hydrogens geom
_atom_sites_solution_primary direct
_atom_sites_solution_secondary difmap
_audit_creation_method SHELXL-97
_cell_angle_alpha 90.00
_cell_angle_beta 90.00
_cell_angle_gamma 90.00
_cell_formula_units_Z 4
_cell_length_a 11.3885(13)
_cell_length_b 18.885(2)
_cell_length_c 22.602(3)
_cell_measurement_reflns_used 3602
_cell_measurement_temperature 293(2)
_cell_measurement_theta_max 39.641
_cell_measurement_theta_min 4.549
_cell_volume 4861.0(10)
_computing_cell_refinement 'Bruker SMART'
_computing_data_collection 'Bruker SMART'
_computing_data_reduction 'Bruker SHELXTL'
_computing_molecular_graphics 'Bruker SHELXTL'
_computing_publication_material 'Bruker SHELXTL'
_computing_structure_refinement 'SHELXL-97 (Sheldrick, 1997)'
_computing_structure_solution 'SHELXS-97 (Sheldrick, 1990)'
_diffrn_ambient_temperature 293(2)
_diffrn_measured_fraction_theta_full 0.997
_diffrn_measured_fraction_theta_max 0.997
_diffrn_measurement_device_type 'CCD area detector'
_diffrn_measurement_method 'phi and omega scans'
_diffrn_radiation_monochromator graphite
_diffrn_radiation_source 'fine-focus sealed tube'
_diffrn_radiation_type MoK\a
_diffrn_radiation_wavelength 0.71073
_diffrn_reflns_av_R_equivalents 0.1208
_diffrn_reflns_av_sigmaI/netI 0.1258
_diffrn_reflns_limit_h_max 13
_diffrn_reflns_limit_h_min -14
_diffrn_reflns_limit_k_max 23
_diffrn_reflns_limit_k_min -22
_diffrn_reflns_limit_l_max 27
_diffrn_reflns_limit_l_min -24
_diffrn_reflns_number 26463
_diffrn_reflns_theta_full 26.00
_diffrn_reflns_theta_max 26.00
_diffrn_reflns_theta_min 1.80
_exptl_absorpt_coefficient_mu 0.196
_exptl_absorpt_correction_T_max 1.00000
_exptl_absorpt_correction_T_min 0.75081
_exptl_absorpt_correction_type empirical
_exptl_absorpt_process_details sadabs
_exptl_crystal_colour red
_exptl_crystal_density_diffrn 1.463
_exptl_crystal_density_method 'not measured'
_exptl_crystal_description prism
_exptl_crystal_F_000 2224
_exptl_crystal_size_max 0.503
_exptl_crystal_size_mid 0.482
_exptl_crystal_size_min 0.371
_refine_diff_density_max 0.551
_refine_diff_density_min -0.279
_refine_diff_density_rms 0.065
_refine_ls_abs_structure_details 'Flack H D (1983), Acta Cryst. A39, 876-881'
_refine_ls_abs_structure_Flack 0.00(17)
_refine_ls_extinction_method none
_refine_ls_goodness_of_fit_ref 0.878
_refine_ls_hydrogen_treatment mixed
_refine_ls_matrix_type full
_refine_ls_number_parameters 636
_refine_ls_number_reflns 9457
_refine_ls_number_restraints 3
_refine_ls_restrained_S_all 0.881
_refine_ls_R_factor_all 0.1361
_refine_ls_R_factor_gt 0.0715
_refine_ls_shift/su_max 0.024
_refine_ls_shift/su_mean 0.003
_refine_ls_structure_factor_coef Fsqd
_refine_ls_weighting_details 'calc w=1/[\s^2^(Fo^2^)+(0.1020P)^2^+0.0000P] where P=(Fo^2^+2Fc^2^)/3'
_refine_ls_weighting_scheme calc
_refine_ls_wR_factor_gt 0.1757
_refine_ls_wR_factor_ref 0.2000
_reflns_number_gt 4452
_reflns_number_total 9457
_reflns_threshold_expression >2sigma(I)
_cod_data_source_file jo800890x-File004_2.cif
_cod_data_source_block 2-4
_cod_depositor_comments
;
The following automatic conversions were performed:
'_symmetry_cell_setting' value 'Orthorhombic' changed to 'orthorhombic'
according to '/home/saulius/struct/CIF-dictionaries/cif_core.dic'
dictionary named 'cif_core.dic' version 2.4.1 from 2010-06-29.

Automatic conversion script
Id: cif_fix_enum 1527 2010-12-29 10:47:43Z saulius 
;
_cod_database_code 4023589

loop_
_symmetry_equiv_pos_as_xyz
'x, y, z'
'-x+1/2, -y, z+1/2'
'-x, y+1/2, -z+1/2'
'x+1/2, -y+1/2, -z'

loop_
_atom_site_label
_atom_site_type_symbol
_atom_site_fract_x
_atom_site_fract_y
_atom_site_fract_z
_atom_site_U_iso_or_equiv
_atom_site_adp_type
_atom_site_occupancy
_atom_site_symmetry_multiplicity
_atom_site_calc_flag
_atom_site_refinement_flags
_atom_site_disorder_assembly
_atom_site_disorder_group
P1 P -0.2525(2) 0.18739(10) 1.01149(8) 0.0840(6) Uani 1 1 d . . .
P2 P 0.87482(16) 0.17778(8) 0.50545(6) 0.0624(4) Uani 1 1 d . . .
O1 O 0.4377(4) 0.1520(2) 0.80500(15) 0.0645(11) Uani 1 1 d . . .
O2 O 0.3781(4) 0.0362(2) 0.87903(19) 0.0778(12) Uani 1 1 d . . .
O3 O 0.2251(5) -0.0852(2) 0.8888(3) 0.0980(16) Uani 1 1 d . . .
O4 O -0.0133(4) -0.0566(2) 0.90797(19) 0.0814(13) Uani 1 1 d . . .
O5 O -0.1417(3) 0.01877(19) 0.81855(14) 0.0584(10) Uani 1 1 d . . .
O6 O -0.1013(4) 0.0390(2) 0.70757(16) 0.0685(11) Uani 1 1 d . . .
O7 O 0.0673(5) -0.0399(2) 0.6455(2) 0.0985(16) Uani 1 1 d . . .
O8 O 0.2957(6) -0.0773(3) 0.6137(3) 0.119(3) Uani 1 1 d . . .
O9 O 0.4753(4) 0.0204(3) 0.6149(3) 0.1072(17) Uani 1 1 d . . .
O10 O 0.4938(3) 0.1413(2) 0.69443(16) 0.0622(10) Uani 1 1 d . . .
O11 O 0.1510(5) 0.3784(3) 0.7601(2) 0.0969(15) Uani 1 1 d D . .
O12 O -0.1416(6) 0.3228(3) 0.7125(3) 0.113(2) Uani 1 1 d . . .
H12 H -0.1409 0.3468 0.6822 0.145 Uiso 1 1 calc R . .
N1 N 0.1243(4) 0.0894(2) 0.81192(17) 0.0472(10) Uani 1 1 d . . .
N2 N 0.2107(4) 0.0997(2) 0.69636(17) 0.0471(10) Uani 1 1 d . . .
F1 F -0.2232(15) 0.2115(4) 0.9505(3) 0.208(7) Uani 1 1 d . . .
F2 F -0.2607(6) 0.2671(2) 1.0299(2) 0.1354(19) Uani 1 1 d . . .
F3 F -0.2691(8) 0.1660(3) 1.0736(2) 0.203(3) Uani 1 1 d . . .
F4 F -0.2442(10) 0.1099(3) 0.9921(3) 0.223(4) Uani 1 1 d . . .
F5 F -0.1274(7) 0.1841(5) 1.0195(7) 0.239(8) Uani 1 1 d . . .
F6 F -0.3762(8) 0.1885(6) 1.0031(7) 0.266(9) Uani 1 1 d . . .
F7 F 0.8787(5) 0.2106(2) 0.57019(14) 0.1117(15) Uani 1 1 d . . .
F8 F 0.7678(6) 0.2224(3) 0.4886(3) 0.180(3) Uani 1 1 d . . .
F9 F 0.9839(4) 0.1303(3) 0.5231(2) 0.1378(19) Uani 1 1 d . . .
F10 F 0.8754(4) 0.1437(2) 0.44169(14) 0.1011(13) Uani 1 1 d . . .
F11 F 0.7908(4) 0.1179(3) 0.52918(16) 0.1183(16) Uani 1 1 d . . .
F12 F 0.9543(7) 0.2388(3) 0.4829(2) 0.186(3) Uani 1 1 d . . .
C1 C 0.4513(4) 0.2044(3) 0.7106(2) 0.0504(13) Uani 1 1 d . . .
C2 C 0.4354(5) 0.2610(3) 0.6746(2) 0.0637(16) Uani 1 1 d . . .
H2 H 0.4592 0.2585 0.6353 0.076 Uiso 1 1 calc R . .
C3 C 0.3833(6) 0.3237(3) 0.6960(3) 0.0715(17) Uani 1 1 d . . .
H3 H 0.3753 0.3624 0.6709 0.086 Uiso 1 1 calc R . .
C4 C 0.3450(6) 0.3286(3) 0.7524(3) 0.0673(17) Uani 1 1 d . . .
C5 C 0.3658(5) 0.2727(3) 0.7908(2) 0.0616(15) Uani 1 1 d . . .
H5 H 0.3452 0.2770 0.8304 0.074 Uiso 1 1 calc R . .
C6 C 0.4166(5) 0.2108(3) 0.7711(2) 0.0529(14) Uani 1 1 d . . .
C7 C 0.4157(6) 0.1593(3) 0.8671(2) 0.0657(16) Uani 1 1 d . . .
H7A H 0.3328 0.1677 0.8740 0.079 Uiso 1 1 calc R . .
H7B H 0.4596 0.1991 0.8828 0.079 Uiso 1 1 calc R . .
C8 C 0.4528(6) 0.0928(3) 0.8967(3) 0.0789(19) Uani 1 1 d . . .
H8A H 0.5333 0.0820 0.8861 0.095 Uiso 1 1 calc R . .
H8B H 0.4489 0.0987 0.9393 0.095 Uiso 1 1 calc R . .
C9 C 0.4092(7) -0.0253(4) 0.9117(4) 0.119(3) Uani 1 1 d D . .
H9A H 0.4933 -0.0328 0.9094 0.132 Uiso 1 1 calc R . .
H9B H 0.3882 -0.0190 0.9530 0.132 Uiso 1 1 calc R . .
C10 C 0.3499(8) -0.0846(4) 0.8885(6) 0.118(5) Uani 1 1 d D . .
H10A H 0.3764 -0.1259 0.9102 0.142 Uiso 1 1 calc R . .
H10B H 0.3754 -0.0905 0.8478 0.142 Uiso 1 1 calc R . .
C11 C 0.1692(9) -0.1024(5) 0.9422(4) 0.114(3) Uani 1 1 d . . .
H11A H 0.1758 -0.0632 0.9697 0.137 Uiso 1 1 calc R . .
H11B H 0.2066 -0.1435 0.9598 0.137 Uiso 1 1 calc R . .
C12 C 0.0439(9) -0.1178(4) 0.9304(3) 0.108(3) Uani 1 1 d . . .
H12A H 0.0378 -0.1560 0.9018 0.130 Uiso 1 1 calc R . .
H12B H 0.0059 -0.1328 0.9666 0.130 Uiso 1 1 calc R . .
C13 C -0.1317(7) -0.0669(4) 0.8943(3) 0.086(2) Uani 1 1 d . . .
H13A H -0.1732 -0.0848 0.9287 0.103 Uiso 1 1 calc R . .
H13B H -0.1393 -0.1012 0.8626 0.103 Uiso 1 1 calc R . .
C14 C -0.1818(6) 0.0009(4) 0.8760(3) 0.0765(19) Uani 1 1 d . . .
H14A H -0.2668 -0.0022 0.8760 0.092 Uiso 1 1 calc R . .
H14B H -0.1589 0.0375 0.9038 0.092 Uiso 1 1 calc R . .
C15 C -0.1737(5) 0.0840(4) 0.7970(2) 0.0597(15) Uani 1 1 d . . .
C16 C -0.2274(5) 0.1364(4) 0.8278(3) 0.0687(16) Uani 1 1 d . . .
H16 H -0.2494 0.1278 0.8668 0.082 Uiso 1 1 calc R . .
C17 C -0.2505(6) 0.2018(4) 0.8035(3) 0.0803(19) Uani 1 1 d . . .
H17 H -0.2844 0.2374 0.8263 0.096 Uiso 1 1 calc R . .
C18 C -0.2234(6) 0.2135(3) 0.7464(3) 0.0722(18) Uani 1 1 d . . .
C19 C -0.1723(5) 0.1611(4) 0.7116(3) 0.0700(18) Uani 1 1 d . . .
H19 H -0.1542 0.1696 0.6721 0.084 Uiso 1 1 calc R . .
C20 C -0.1491(5) 0.0955(3) 0.7376(2) 0.0546(14) Uani 1 1 d . . .
C21 C -0.0827(5) 0.0476(3) 0.6456(2) 0.0627(16) Uani 1 1 d . . .
H21A H -0.0235 0.0836 0.6387 0.075 Uiso 1 1 calc R . .
H21B H -0.1550 0.0626 0.6267 0.075 Uiso 1 1 calc R . .
C22 C -0.0432(6) -0.0214(4) 0.6201(3) 0.0726(18) Uani 1 1 d . . .
H22A H -0.1006 -0.0580 0.6288 0.087 Uiso 1 1 calc R . .
H22B H -0.0358 -0.0174 0.5775 0.087 Uiso 1 1 calc R . .
C23 C 0.1016(11) -0.1093(5) 0.6333(6) 0.117(4) Uani 1 1 d D . .
H23A H 0.0356 -0.1353 0.6171 0.138 Uiso 1 1 calc R . .
H23B H 0.1254 -0.1323 0.6698 0.138 Uiso 1 1 calc R . .
C24 C 0.1947(13) -0.1105(5) 0.5930(5) 0.127(5) Uani 1 1 d D . .
H24A H 0.2132 -0.1594 0.5836 0.140 Uiso 1 1 calc R . .
H24B H 0.1700 -0.0875 0.5567 0.140 Uiso 1 1 calc R . .
C25 C 0.3911(12) -0.0883(5) 0.5850(6) 0.128(7) Uani 1 1 d . . .
H25A H 0.3740 -0.0802 0.5435 0.137 Uiso 1 1 calc R . .
H25B H 0.4098 -0.1382 0.5891 0.137 Uiso 1 1 calc R . .
C26 C 0.4945(8) -0.0498(5) 0.5985(5) 0.129(4) Uani 1 1 d . . .
H26A H 0.5352 -0.0737 0.6305 0.137 Uiso 1 1 calc R . .
H26B H 0.5456 -0.0505 0.5642 0.137 Uiso 1 1 calc R . .
C27 C 0.5762(6) 0.0606(4) 0.6248(3) 0.086(2) Uani 1 1 d . . .
H27A H 0.6280 0.0573 0.5909 0.103 Uiso 1 1 calc R . .
H27B H 0.6177 0.0427 0.6591 0.103 Uiso 1 1 calc R . .
C28 C 0.5416(6) 0.1370(3) 0.6349(3) 0.0709(17) Uani 1 1 d . . .
H28A H 0.6095 0.1676 0.6311 0.085 Uiso 1 1 calc R . .
H28B H 0.4831 0.1515 0.6062 0.085 Uiso 1 1 calc R . .
C29 C 0.2710(7) 0.3919(3) 0.7737(3) 0.0822(19) Uani 1 1 d . . .
H29A H 0.2804 0.3982 0.8160 0.099 Uiso 1 1 calc R . .
H29B H 0.2967 0.4349 0.7541 0.099 Uiso 1 1 calc R . .
C30 C -0.2515(8) 0.2842(4) 0.7162(4) 0.105(3) Uani 1 1 d . . .
H30A H -0.2834 0.2762 0.6770 0.126 Uiso 1 1 calc R . .
H30B H -0.3084 0.3107 0.7392 0.126 Uiso 1 1 calc R . .
C31 C 0.0961(5) 0.0829(3) 0.8695(2) 0.0592(15) Uani 1 1 d . . .
H31 H 0.1008 0.0391 0.8882 0.071 Uiso 1 1 calc R . .
C32 C 0.0605(6) 0.1413(4) 0.9001(2) 0.0687(17) Uani 1 1 d . . .
H32 H 0.0426 0.1372 0.9401 0.082 Uiso 1 1 calc R . .
C33 C 0.0508(5) 0.2053(3) 0.8733(3) 0.0680(17) Uani 1 1 d . . .
H33 H 0.0220 0.2442 0.8938 0.082 Uiso 1 1 calc R . .
C34 C 0.0845(5) 0.2115(3) 0.8146(2) 0.0515(13) Uani 1 1 d . . .
H34 H 0.0840 0.2556 0.7962 0.062 Uiso 1 1 calc R . .
C35 C 0.1186(4) 0.1527(3) 0.7835(2) 0.0438(12) Uani 1 1 d . . .
C36 C 0.1506(4) 0.1544(3) 0.72034(19) 0.0390(11) Uani 1 1 d . . .
C37 C 0.1188(5) 0.2103(3) 0.6843(2) 0.0505(13) Uani 1 1 d . . .
H37 H 0.0761 0.2482 0.6995 0.061 Uiso 1 1 calc R . .
C38 C 0.1512(5) 0.2093(3) 0.6252(2) 0.0587(15) Uani 1 1 d . . .
H38 H 0.1310 0.2472 0.6009 0.070 Uiso 1 1 calc R . .
C39 C 0.2118(5) 0.1541(3) 0.6021(2) 0.0606(15) Uani 1 1 d . . .
H39 H 0.2328 0.1537 0.5623 0.073 Uiso 1 1 calc R . .
C40 C 0.2416(5) 0.0990(3) 0.6384(2) 0.0607(15) Uani 1 1 d . . .
H40 H 0.2832 0.0607 0.6232 0.073 Uiso 1 1 calc R . .
C41 C 0.2505(5) 0.0421(3) 0.7356(2) 0.0590(15) Uani 1 1 d . . .
H41A H 0.3202 0.0568 0.7570 0.071 Uiso 1 1 calc R . .
H41B H 0.2701 0.0006 0.7123 0.071 Uiso 1 1 calc R . .
C42 C 0.1553(5) 0.0246(2) 0.7781(2) 0.0566(15) Uani 1 1 d . . .
H42A H 0.1814 -0.0122 0.8050 0.068 Uiso 1 1 calc R . .
H42B H 0.0870 0.0073 0.7569 0.068 Uiso 1 1 calc R . .
H11 H 0.075(2) 0.375(3) 0.748(3) 0.08(2) Uiso 1 1 d D . .

loop_
_atom_site_aniso_label
_atom_site_aniso_U_11
_atom_site_aniso_U_22
_atom_site_aniso_U_33
_atom_site_aniso_U_23
_atom_site_aniso_U_13
_atom_site_aniso_U_12
P1 0.1103(17) 0.0844(13) 0.0572(10) -0.0110(9) 0.0065(10) 0.0236(11)
P2 0.0887(12) 0.0570(9) 0.0414(8) 0.0036(7) -0.0105(8) -0.0067(9)
O1 0.088(3) 0.054(2) 0.051(2) 0.0042(18) 0.0009(19) 0.001(2)
O2 0.078(3) 0.058(3) 0.098(3) 0.027(2) -0.006(3) 0.008(2)
O3 0.096(4) 0.071(3) 0.127(5) 0.026(3) -0.036(3) -0.009(3)
O4 0.084(3) 0.071(3) 0.090(3) 0.026(2) -0.013(3) -0.016(2)
O5 0.074(3) 0.058(2) 0.043(2) 0.0055(17) 0.0070(19) 0.000(2)
O6 0.080(3) 0.076(3) 0.049(2) 0.0080(19) 0.002(2) -0.002(2)
O7 0.100(4) 0.054(3) 0.142(5) -0.021(3) -0.020(3) 0.000(2)
O8 0.098(5) 0.117(5) 0.203(8) -0.100(5) 0.002(5) 0.019(4)
O9 0.086(4) 0.079(3) 0.157(5) -0.051(3) 0.023(3) 0.009(3)
O10 0.072(3) 0.056(2) 0.059(2) -0.0009(18) 0.0096(19) 0.011(2)
O11 0.097(5) 0.081(3) 0.113(4) -0.013(3) -0.007(3) 0.011(3)
O12 0.154(6) 0.095(5) 0.181(7) 0.029(4) -0.024(5) -0.034(4)
N1 0.051(3) 0.041(2) 0.050(3) 0.0028(19) -0.002(2) -0.006(2)
N2 0.048(3) 0.048(3) 0.045(2) -0.004(2) -0.006(2) 0.000(2)
F1 0.40(2) 0.136(5) 0.091(4) 0.021(3) 0.117(7) 0.103(10)
F2 0.192(5) 0.091(3) 0.123(4) -0.025(3) 0.039(3) 0.010(3)
F3 0.302(10) 0.157(5) 0.099(4) 0.011(3) 0.061(5) -0.008(6)
F4 0.323(12) 0.086(3) 0.161(5) -0.034(3) 0.082(7) 0.036(6)
F5 0.111(6) 0.225(10) 0.68(2) 0.057(12) 0.092(9) 0.025(6)
F6 0.184(8) 0.307(12) 0.61(2) -0.153(14) -0.263(12) 0.073(9)
F7 0.194(5) 0.092(3) 0.049(2) -0.0120(17) -0.006(3) 0.003(3)
F8 0.194(6) 0.202(6) 0.145(4) 0.009(4) -0.066(4) 0.114(5)
F9 0.118(4) 0.183(5) 0.112(4) -0.014(3) -0.034(3) 0.048(4)
F10 0.150(4) 0.097(3) 0.055(2) -0.0149(18) -0.007(2) -0.034(3)
F11 0.140(4) 0.137(4) 0.077(3) 0.023(2) -0.005(2) -0.058(3)
F12 0.301(9) 0.157(5) 0.080(3) 0.001(3) 0.011(4) -0.161(5)
C1 0.042(3) 0.055(4) 0.055(3) 0.004(3) 0.000(2) -0.008(3)
C2 0.067(4) 0.071(4) 0.052(3) 0.003(3) 0.007(3) -0.008(3)
C3 0.098(5) 0.053(4) 0.063(4) -0.003(3) -0.001(3) -0.002(4)
C4 0.088(5) 0.050(4) 0.064(4) -0.007(3) -0.007(3) 0.007(3)
C5 0.072(4) 0.064(4) 0.048(3) 0.000(3) -0.003(3) 0.001(3)
C6 0.057(4) 0.040(3) 0.061(3) 0.004(3) -0.007(3) 0.000(3)
C7 0.077(4) 0.068(4) 0.053(3) 0.007(3) -0.005(3) -0.016(3)
C8 0.089(5) 0.077(5) 0.071(4) 0.020(3) -0.021(4) -0.015(4)
C9 0.100(6) 0.084(6) 0.172(8) 0.054(6) -0.051(6) -0.006(5)
C10 0.090(7) 0.074(6) 0.240(16) 0.043(7) -0.103(8) -0.001(5)
C11 0.150(9) 0.099(6) 0.093(6) 0.004(5) -0.061(6) 0.026(6)
C12 0.163(9) 0.075(5) 0.087(5) 0.050(4) 0.004(5) -0.002(5)
C13 0.103(6) 0.088(5) 0.065(4) 0.030(3) 0.006(4) -0.020(4)
C14 0.073(4) 0.088(5) 0.069(4) 0.015(4) 0.023(3) -0.011(4)
C15 0.042(3) 0.085(5) 0.052(3) -0.005(3) -0.001(3) -0.005(3)
C16 0.067(4) 0.083(5) 0.057(4) -0.004(3) 0.004(3) -0.004(4)
C17 0.080(5) 0.081(5) 0.080(5) -0.004(4) -0.010(4) -0.002(4)
C18 0.071(5) 0.064(4) 0.081(5) 0.006(4) -0.021(4) 0.006(3)
C19 0.048(3) 0.090(5) 0.072(4) 0.014(4) -0.013(3) -0.005(3)
C20 0.040(3) 0.061(4) 0.063(4) 0.008(3) -0.010(3) -0.012(3)
C21 0.048(4) 0.099(5) 0.042(3) 0.016(3) 0.000(2) -0.008(3)
C22 0.078(5) 0.092(5) 0.048(3) -0.003(3) -0.011(3) -0.020(4)
C23 0.191(12) 0.072(6) 0.207(12) -0.048(7) -0.032(10) 0.015(7)
C24 0.197(14) 0.082(7) 0.200(12) -0.093(7) 0.011(11) -0.019(8)
C25 0.163(11) 0.104(8) 0.226(17) -0.118(10) 0.105(12) -0.012(8)
C26 0.097(7) 0.096(7) 0.205(12) -0.070(7) 0.002(7) 0.043(6)
C27 0.058(4) 0.110(6) 0.090(5) -0.025(4) 0.016(4) 0.000(4)
C28 0.059(4) 0.083(5) 0.071(4) -0.010(3) 0.011(3) 0.004(3)
C29 0.090(6) 0.065(4) 0.091(5) -0.018(3) 0.000(4) 0.000(4)
C30 0.111(7) 0.082(5) 0.123(6) 0.034(4) -0.026(5) -0.002(5)
C31 0.059(4) 0.068(4) 0.052(3) 0.007(3) -0.004(3) -0.012(3)
C32 0.083(4) 0.077(5) 0.046(3) -0.007(3) 0.005(3) -0.008(3)
C33 0.074(4) 0.068(4) 0.062(4) -0.013(3) 0.007(3) 0.006(3)
C34 0.052(3) 0.048(3) 0.054(3) -0.005(2) 0.005(3) 0.004(3)
C35 0.042(3) 0.040(3) 0.050(3) 0.000(2) -0.005(2) -0.002(2)
C36 0.036(3) 0.039(3) 0.042(3) -0.002(2) 0.000(2) 0.002(2)
C37 0.054(3) 0.045(3) 0.052(3) 0.001(2) 0.008(3) 0.008(3)
C38 0.069(4) 0.059(4) 0.048(3) 0.015(3) -0.005(3) -0.008(3)
C39 0.057(4) 0.074(4) 0.051(3) -0.001(3) 0.001(3) -0.007(3)
C40 0.053(4) 0.065(4) 0.065(4) -0.013(3) 0.010(3) 0.000(3)
C41 0.059(4) 0.049(3) 0.068(4) 0.002(3) -0.020(3) 0.005(3)
C42 0.081(4) 0.030(3) 0.060(3) 0.003(2) -0.012(3) 0.000(3)

loop_
_atom_type_symbol
_atom_type_description
_atom_type_scat_dispersion_real
_atom_type_scat_dispersion_imag
_atom_type_scat_source
C C 0.0033 0.0016 'International Tables Vol C Tables 4.2.6.8 and 6.1.1.4'
H H 0.0000 0.0000 'International Tables Vol C Tables 4.2.6.8 and 6.1.1.4'
N N 0.0061 0.0033 'International Tables Vol C Tables 4.2.6.8 and 6.1.1.4'
O O 0.0106 0.0060 'International Tables Vol C Tables 4.2.6.8 and 6.1.1.4'
F F 0.0171 0.0103 'International Tables Vol C Tables 4.2.6.8 and 6.1.1.4'
P P 0.1023 0.0942 'International Tables Vol C Tables 4.2.6.8 and 6.1.1.4'

loop_
_geom_angle_atom_site_label_1
_geom_angle_atom_site_label_2
_geom_angle_atom_site_label_3
_geom_angle
_geom_angle_site_symmetry_1
_geom_angle_site_symmetry_3
_geom_angle_publ_flag
F6 P1 F5 178.3(6) . . ?
F6 P1 F3 90.2(8) . . ?
F5 P1 F3 89.7(7) . . ?
F6 P1 F1 95.4(8) . . ?
F5 P1 F1 84.7(8) . . ?
F3 P1 F1 174.0(8) . . ?
F6 P1 F4 92.1(6) . . ?
F5 P1 F4 86.2(6) . . ?
F3 P1 F4 91.1(4) . . ?
F1 P1 F4 90.8(4) . . ?
F6 P1 F2 87.9(5) . . ?
F5 P1 F2 93.8(6) . . ?
F3 P1 F2 90.1(3) . . ?
F1 P1 F2 88.0(3) . . ?
F4 P1 F2 178.8(3) . . ?
F8 P2 F12 88.5(4) . . ?
F8 P2 F11 89.8(4) . . ?
F12 P2 F11 177.9(4) . . ?
F8 P2 F10 90.1(3) . . ?
F12 P2 F10 90.1(2) . . ?
F11 P2 F10 91.2(2) . . ?
F8 P2 F9 178.9(4) . . ?
F12 P2 F9 92.6(4) . . ?
F11 P2 F9 89.1(3) . . ?
F10 P2 F9 89.8(3) . . ?
F8 P2 F7 92.1(3) . . ?
F12 P2 F7 89.7(3) . . ?
F11 P2 F7 89.1(2) . . ?
F10 P2 F7 177.8(3) . . ?
F9 P2 F7 88.1(2) . . ?
C6 O1 C7 116.0(4) . . ?
C9 O2 C8 108.6(5) . . ?
C11 O3 C10 117.3(7) . . ?
C13 O4 C12 114.2(6) . . ?
C15 O5 C14 117.0(4) . . ?
C20 O6 C21 117.0(4) . . ?
C23 O7 C22 113.4(6) . . ?
C25 O8 C24 117.2(9) . . ?
C26 O9 C27 115.5(6) . . ?
C1 O10 C28 116.1(4) . . ?
C29 O11 H11 172(4) . . ?
C30 O12 H12 109.5 . . ?
C31 N1 C35 121.7(4) . . ?
C31 N1 C42 118.7(4) . . ?
C35 N1 C42 119.5(4) . . ?
C36 N2 C40 121.7(4) . . ?
C36 N2 C41 118.6(4) . . ?
C40 N2 C41 119.6(5) . . ?
P1 F1 H32 98.0 . . ?
P2 F11 H27A 159.4 . . ?
O10 C1 C2 125.9(5) . . ?
O10 C1 C6 115.9(5) . . ?
C2 C1 C6 118.1(5) . . ?
C1 C2 C3 120.8(5) . . ?
C1 C2 H2 119.6 . . ?
C3 C2 H2 119.6 . . ?
C4 C3 C2 121.2(6) . . ?
C4 C3 H3 119.4 . . ?
C2 C3 H3 119.4 . . ?
C3 C4 C5 118.9(5) . . ?
C3 C4 C29 121.7(6) . . ?
C5 C4 C29 119.3(6) . . ?
C6 C5 C4 121.0(5) . . ?
C6 C5 H5 119.5 . . ?
C4 C5 H5 119.5 . . ?
O1 C6 C5 125.4(5) . . ?
O1 C6 C1 114.7(5) . . ?
C5 C6 C1 119.8(5) . . ?
O1 C7 C8 108.0(5) . . ?
O1 C7 H7A 110.1 . . ?
C8 C7 H7A 110.1 . . ?
O1 C7 H7B 110.1 . . ?
C8 C7 H7B 110.1 . . ?
H7A C7 H7B 108.4 . . ?
O2 C8 C7 109.9(5) . . ?
O2 C8 H8A 109.7 . . ?
C7 C8 H8A 109.7 . . ?
O2 C8 H8B 109.7 . . ?
C7 C8 H8B 109.7 . . ?
H8A C8 H8B 108.2 . . ?
C10 C9 O2 109.6(6) . . ?
C10 C9 H9A 109.7 . . ?
O2 C9 H9A 109.7 . . ?
C10 C9 H9B 109.8 . . ?
O2 C9 H9B 109.7 . . ?
H9A C9 H9B 108.2 . . ?
C9 C10 O3 118.9(8) . . ?
C9 C10 H10A 107.6 . . ?
O3 C10 H10A 107.6 . . ?
C9 C10 H10B 107.6 . . ?
O3 C10 H10B 107.6 . . ?
H10A C10 H10B 107.0 . . ?
O3 C11 C12 109.1(6) . . ?
O3 C11 H11A 109.9 . . ?
C12 C11 H11A 109.9 . . ?
O3 C11 H11B 109.9 . . ?
C12 C11 H11B 109.9 . . ?
H11A C11 H11B 108.3 . . ?
O4 C12 C11 110.3(6) . . ?
O4 C12 H12A 109.6 . . ?
C11 C12 H12A 109.6 . . ?
O4 C12 H12B 109.6 . . ?
C11 C12 H12B 109.6 . . ?
H12A C12 H12B 108.1 . . ?
O4 C13 C14 108.5(6) . . ?
O4 C13 H13A 110.0 . . ?
C14 C13 H13A 110.0 . . ?
O4 C13 H13B 110.0 . . ?
C14 C13 H13B 110.0 . . ?
H13A C13 H13B 108.4 . . ?
O5 C14 C13 110.0(5) . . ?
O5 C14 H14A 109.7 . . ?
C13 C14 H14A 109.7 . . ?
O5 C14 H14B 109.7 . . ?
C13 C14 H14B 109.7 . . ?
H14A C14 H14B 108.2 . . ?
C16 C15 O5 126.2(5) . . ?
C16 C15 C20 118.3(6) . . ?
O5 C15 C20 115.5(5) . . ?
C15 C16 C17 122.4(6) . . ?
C15 C16 H16 118.8 . . ?
C17 C16 H16 118.8 . . ?
C18 C17 C16 119.0(6) . . ?
C18 C17 H17 120.5 . . ?
C16 C17 H17 120.5 . . ?
C17 C18 C19 121.5(6) . . ?
C17 C18 C30 121.5(7) . . ?
C19 C18 C30 117.0(7) . . ?
C18 C19 C20 118.2(6) . . ?
C18 C19 H19 120.9 . . ?
C20 C19 H19 120.9 . . ?
O6 C20 C15 115.8(5) . . ?
O6 C20 C19 123.7(5) . . ?
C15 C20 C19 120.5(6) . . ?
O6 C21 C22 108.9(5) . . ?
O6 C21 H21A 109.9 . . ?
C22 C21 H21A 109.9 . . ?
O6 C21 H21B 109.9 . . ?
C22 C21 H21B 109.9 . . ?
H21A C21 H21B 108.3 . . ?
O7 C22 C21 108.9(5) . . ?
O7 C22 H22A 109.9 . . ?
C21 C22 H22A 109.9 . . ?
O7 C22 H22B 109.9 . . ?
C21 C22 H22B 109.9 . . ?
H22A C22 H22B 108.3 . . ?
O7 C23 C24 110.9(9) . . ?
O7 C23 H23A 109.5 . . ?
C24 C23 H23A 109.5 . . ?
O7 C23 H23B 109.5 . . ?
C24 C23 H23B 109.5 . . ?
H23A C23 H23B 108.1 . . ?
O8 C24 C23 113.6(9) . . ?
O8 C24 H24A 108.8 . . ?
C23 C24 H24A 108.8 . . ?
O8 C24 H24B 108.8 . . ?
C23 C24 H24B 108.9 . . ?
H24A C24 H24B 107.7 . . ?
O8 C25 C26 120.8(9) . . ?
O8 C25 H25A 107.1 . . ?
C26 C25 H25A 107.1 . . ?
O8 C25 H25B 107.1 . . ?
C26 C25 H25B 107.1 . . ?
H25A C25 H25B 106.8 . . ?
O9 C26 C25 114.5(7) . . ?
O9 C26 H26A 108.6 . . ?
C25 C26 H26A 108.6 . . ?
O9 C26 H26B 108.6 . . ?
C25 C26 H26B 108.6 . . ?
H26A C26 H26B 107.6 . . ?
O9 C27 C28 109.2(5) . . ?
O9 C27 H27A 109.9 . . ?
C28 C27 H27A 109.9 . . ?
O9 C27 H27B 109.8 . . ?
C28 C27 H27B 109.8 . . ?
H27A C27 H27B 108.3 . . ?
O10 C28 C27 106.9(5) . . ?
O10 C28 H28A 110.3 . . ?
C27 C28 H28A 110.3 . . ?
O10 C28 H28B 110.3 . . ?
C27 C28 H28B 110.3 . . ?
H28A C28 H28B 108.6 . . ?
O11 C29 C4 108.5(5) . . ?
O11 C29 H29A 110.0 . . ?
C4 C29 H29A 110.0 . . ?
O11 C29 H29B 110.0 . . ?
C4 C29 H29B 110.0 . . ?
H29A C29 H29B 108.4 . . ?
O12 C30 C18 106.5(6) . . ?
O12 C30 H30A 110.4 . . ?
C18 C30 H30A 110.4 . . ?
O12 C30 H30B 110.4 . . ?
C18 C30 H30B 110.4 . . ?
H30A C30 H30B 108.6 . . ?
N1 C31 C32 119.2(5) . . ?
N1 C31 H31 120.4 . . ?
C32 C31 H31 120.4 . . ?
C33 C32 C31 121.2(5) . . ?
C33 C32 H32 119.4 . . ?
C31 C32 H32 119.4 . . ?
C32 C33 C34 118.7(6) . . ?
C32 C33 H33 120.7 . . ?
C34 C33 H33 120.7 . . ?
C35 C34 C33 120.1(5) . . ?
C35 C34 H34 120.0 . . ?
C33 C34 H34 120.0 . . ?
N1 C35 C34 119.0(4) . . ?
N1 C35 C36 117.7(4) . . ?
C34 C35 C36 123.3(4) . . ?
N2 C36 C37 118.7(4) . . ?
N2 C36 C35 119.8(4) . . ?
C37 C36 C35 121.5(4) . . ?
C36 C37 C38 119.2(5) . . ?
C36 C37 H37 120.4 . . ?
C38 C37 H37 120.4 . . ?
C39 C38 C37 121.1(5) . . ?
C39 C38 H38 119.4 . . ?
C37 C38 H38 119.4 . . ?
C38 C39 C40 118.8(5) . . ?
C38 C39 H39 120.6 . . ?
C40 C39 H39 120.6 . . ?
N2 C40 C39 120.5(5) . . ?
N2 C40 H40 119.7 . . ?
C39 C40 H40 119.8 . . ?
N2 C41 C42 109.2(4) . . ?
N2 C41 H41A 109.8 . . ?
C42 C41 H41A 109.8 . . ?
N2 C41 H41B 109.8 . . ?
C42 C41 H41B 109.8 . . ?
H41A C41 H41B 108.3 . . ?
C41 C42 N1 108.8(4) . . ?
C41 C42 H42A 109.9 . . ?
N1 C42 H42A 109.9 . . ?
C41 C42 H42B 109.9 . . ?
N1 C42 H42B 109.9 . . ?
H42A C42 H42B 108.3 . . ?

loop_
_geom_bond_atom_site_label_1
_geom_bond_atom_site_label_2
_geom_bond_distance
_geom_bond_site_symmetry_2
_geom_bond_publ_flag
P1 F6 1.421(8) . ?
P1 F5 1.437(8) . ?
P1 F3 1.473(5) . ?
P1 F1 1.489(6) . ?
P1 F4 1.530(5) . ?
P1 F2 1.565(5) . ?
P2 F8 1.529(5) . ?
P2 F12 1.551(5) . ?
P2 F11 1.576(4) . ?
P2 F10 1.578(3) . ?
P2 F9 1.583(5) . ?
P2 F7 1.590(4) . ?
O1 C6 1.372(6) . ?
O1 C7 1.433(6) . ?
O2 C9 1.420(7) . ?
O2 C8 1.424(7) . ?
O3 C11 1.403(10) . ?
O3 C10 1.422(9) . ?
O4 C13 1.397(8) . ?
O4 C12 1.419(8) . ?
O5 C15 1.374(7) . ?
O5 C14 1.417(6) . ?
O6 C20 1.377(7) . ?
O6 C21 1.426(6) . ?
O7 C23 1.395(9) . ?
O7 C22 1.426(7) . ?
O8 C25 1.283(11) . ?
O8 C24 1.391(12) . ?
O9 C26 1.395(8) . ?
O9 C27 1.396(8) . ?
O10 C1 1.338(6) . ?
O10 C28 1.453(6) . ?
O11 C29 1.424(9) . ?
O11 H11 0.91(2) . ?
O12 C30 1.450(9) . ?
O12 H12 0.8200 . ?
N1 C31 1.346(6) . ?
N1 C35 1.359(6) . ?
N1 C42 1.486(6) . ?
N2 C36 1.353(6) . ?
N2 C40 1.357(6) . ?
N2 C41 1.475(6) . ?
F1 H32 3.3448 . ?
F11 H27A 2.5858 . ?
C1 C2 1.356(7) . ?
C1 C6 1.427(7) . ?
C2 C3 1.409(8) . ?
C2 H2 0.9300 . ?
C3 C4 1.350(8) . ?
C3 H3 0.9300 . ?
C4 C5 1.387(7) . ?
C4 C29 1.541(8) . ?
C5 C6 1.377(7) . ?
C5 H5 0.9300 . ?
C7 C8 1.484(8) . ?
C7 H7A 0.9700 . ?
C7 H7B 0.9700 . ?
C8 H8A 0.9700 . ?
C8 H8B 0.9700 . ?
C9 C10 1.409(9) . ?
C9 H9A 0.9700 . ?
C9 H9B 0.9700 . ?
C10 H10A 0.9700 . ?
C10 H10B 0.9700 . ?
C11 C12 1.481(11) . ?
C11 H11A 0.9700 . ?
C11 H11B 0.9700 . ?
C12 H12A 0.9700 . ?
C12 H12B 0.9700 . ?
C13 C14 1.461(9) . ?
C13 H13A 0.9700 . ?
C13 H13B 0.9700 . ?
C14 H14A 0.9700 . ?
C14 H14B 0.9700 . ?
C15 C16 1.356(8) . ?
C15 C20 1.387(7) . ?
C16 C17 1.378(8) . ?
C16 H16 0.9300 . ?
C17 C18 1.345(9) . ?
C17 H17 0.9300 . ?
C18 C19 1.391(9) . ?
C18 C30 1.534(9) . ?
C19 C20 1.397(8) . ?
C19 H19 0.9300 . ?
C21 C22 1.495(8) . ?
C21 H21A 0.9700 . ?
C21 H21B 0.9700 . ?
C22 H22A 0.9700 . ?
C22 H22B 0.9700 . ?
C23 C24 1.399(12) . ?
C23 H23A 0.9700 . ?
C23 H23B 0.9700 . ?
C24 H24A 0.9700 . ?
C24 H24B 0.9700 . ?
C25 C26 1.417(13) . ?
C25 H25A 0.9700 . ?
C25 H25B 0.9700 . ?
C26 H26A 0.9700 . ?
C26 H26B 0.9700 . ?
C27 C28 1.513(9) . ?
C27 H27A 0.9700 . ?
C27 H27B 0.9700 . ?
C28 H28A 0.9700 . ?
C28 H28B 0.9700 . ?
C29 H29A 0.9700 . ?
C29 H29B 0.9700 . ?
C30 H30A 0.9700 . ?
C30 H30B 0.9700 . ?
C31 C32 1.363(8) . ?
C31 H31 0.9300 . ?
C32 C33 1.356(8) . ?
C32 H32 0.9300 . ?
C33 C34 1.386(7) . ?
C33 H33 0.9300 . ?
C34 C35 1.369(7) . ?
C34 H34 0.9300 . ?
C35 C36 1.474(6) . ?
C36 C37 1.382(7) . ?
C37 C38 1.386(7) . ?
C37 H37 0.9300 . ?
C38 C39 1.355(8) . ?
C38 H38 0.9300 . ?
C39 C40 1.367(8) . ?
C39 H39 0.9300 . ?
C40 H40 0.9300 . ?
C41 C42 1.485(8) . ?
C41 H41A 0.9700 . ?
C41 H41B 0.9700 . ?
C42 H42A 0.9700 . ?
C42 H42B 0.9700 . ?

loop_
_geom_hbond_atom_site_label_D
_geom_hbond_atom_site_label_H
_geom_hbond_atom_site_label_A
_geom_hbond_distance_DH
_geom_hbond_distance_HA
_geom_hbond_distance_DA
_geom_hbond_angle_DHA
_geom_hbond_site_symmetry_A
O12 H12 O3 0.82 2.27 3.027(8) 154.0 3_556

loop_
_geom_torsion_atom_site_label_1
_geom_torsion_atom_site_label_2
_geom_torsion_atom_site_label_3
_geom_torsion_atom_site_label_4
_geom_torsion
_geom_torsion_site_symmetry_1
_geom_torsion_site_symmetry_2
_geom_torsion_site_symmetry_3
_geom_torsion_site_symmetry_4
_geom_torsion_publ_flag
F6 P1 F1 H32 -153.2 . . . . ?
F5 P1 F1 H32 25.1 . . . . ?
F3 P1 F1 H32 47.5 . . . . ?
F4 P1 F1 H32 -61.0 . . . . ?
F2 P1 F1 H32 119.1 . . . . ?
F8 P2 F11 H27A -57.3 . . . . ?
F12 P2 F11 H27A -21.1 . . . . ?
F10 P2 F11 H27A -147.3 . . . . ?
F9 P2 F11 H27A 122.9 . . . . ?
F7 P2 F11 H27A 34.8 . . . . ?
C28 O10 C1 C2 8.9(8) . . . . ?
C28 O10 C1 C6 -173.2(5) . . . . ?
O10 C1 C2 C3 176.2(6) . . . . ?
C6 C1 C2 C3 -1.7(8) . . . . ?
C1 C2 C3 C4 -1.8(10) . . . . ?
C2 C3 C4 C5 5.1(10) . . . . ?
C2 C3 C4 C29 -170.3(6) . . . . ?
C3 C4 C5 C6 -5.0(9) . . . . ?
C29 C4 C5 C6 170.5(6) . . . . ?
C7 O1 C6 C5 -6.8(8) . . . . ?
C7 O1 C6 C1 173.6(5) . . . . ?
C4 C5 C6 O1 -178.0(5) . . . . ?
C4 C5 C6 C1 1.6(9) . . . . ?
O10 C1 C6 O1 3.2(7) . . . . ?
C2 C1 C6 O1 -178.6(5) . . . . ?
O10 C1 C6 C5 -176.4(5) . . . . ?
C2 C1 C6 C5 1.7(8) . . . . ?
C6 O1 C7 C8 -175.3(5) . . . . ?
C9 O2 C8 C7 -175.1(6) . . . . ?
O1 C7 C8 O2 -67.2(7) . . . . ?
C8 O2 C9 C10 -170.6(8) . . . . ?
O2 C9 C10 O3 -60.7(13) . . . . ?
C11 O3 C10 C9 -79.5(11) . . . . ?
C10 O3 C11 C12 -166.0(7) . . . . ?
C13 O4 C12 C11 178.7(6) . . . . ?
O3 C11 C12 O4 -63.1(9) . . . . ?
C12 O4 C13 C14 175.9(6) . . . . ?
C15 O5 C14 C13 -174.9(5) . . . . ?
O4 C13 C14 O5 73.7(7) . . . . ?
C14 O5 C15 C16 8.7(8) . . . . ?
C14 O5 C15 C20 -170.3(5) . . . . ?
O5 C15 C16 C17 176.3(6) . . . . ?
C20 C15 C16 C17 -4.7(9) . . . . ?
C15 C16 C17 C18 2.8(10) . . . . ?
C16 C17 C18 C19 -0.3(10) . . . . ?
C16 C17 C18 C30 177.6(6) . . . . ?
C17 C18 C19 C20 -0.3(9) . . . . ?
C30 C18 C19 C20 -178.2(6) . . . . ?
C21 O6 C20 C15 175.7(5) . . . . ?
C21 O6 C20 C19 -4.4(7) . . . . ?
C16 C15 C20 O6 -176.0(5) . . . . ?
O5 C15 C20 O6 3.1(7) . . . . ?
C16 C15 C20 C19 4.1(8) . . . . ?
O5 C15 C20 C19 -176.8(5) . . . . ?
C18 C19 C20 O6 178.4(5) . . . . ?
C18 C19 C20 C15 -1.7(8) . . . . ?
C20 O6 C21 C22 -173.9(5) . . . . ?
C23 O7 C22 C21 168.6(8) . . . . ?
O6 C21 C22 O7 -63.8(6) . . . . ?
C22 O7 C23 C24 108.4(10) . . . . ?
C25 O8 C24 C23 166.4(12) . . . . ?
O7 C23 C24 O8 62.1(15) . . . . ?
C24 O8 C25 C26 172.1(12) . . . . ?
C27 O9 C26 C25 -176.1(10) . . . . ?
O8 C25 C26 O9 -36(2) . . . . ?
C26 O9 C27 C28 173.3(7) . . . . ?
C1 O10 C28 C27 -176.1(5) . . . . ?
O9 C27 C28 O10 75.6(7) . . . . ?
C3 C4 C29 O11 84.9(8) . . . . ?
C5 C4 C29 O11 -90.5(7) . . . . ?
C17 C18 C30 O12 103.3(8) . . . . ?
C19 C18 C30 O12 -78.8(8) . . . . ?
C35 N1 C31 C32 0.3(8) . . . . ?
C42 N1 C31 C32 -176.0(5) . . . . ?
N1 C31 C32 C33 1.4(9) . . . . ?
C31 C32 C33 C34 -3.8(9) . . . . ?
C32 C33 C34 C35 4.7(9) . . . . ?
C31 N1 C35 C34 0.7(7) . . . . ?
C42 N1 C35 C34 176.9(5) . . . . ?
C31 N1 C35 C36 -179.7(4) . . . . ?
C42 N1 C35 C36 -3.4(7) . . . . ?
C33 C34 C35 N1 -3.2(8) . . . . ?
C33 C34 C35 C36 177.2(5) . . . . ?
C40 N2 C36 C37 0.9(7) . . . . ?
C41 N2 C36 C37 176.5(5) . . . . ?
C40 N2 C36 C35 179.8(5) . . . . ?
C41 N2 C36 C35 -4.6(6) . . . . ?
N1 C35 C36 N2 -16.2(7) . . . . ?
C34 C35 C36 N2 163.4(5) . . . . ?
N1 C35 C36 C37 162.6(5) . . . . ?
C34 C35 C36 C37 -17.7(7) . . . . ?
N2 C36 C37 C38 -1.2(7) . . . . ?
C35 C36 C37 C38 179.9(5) . . . . ?
C36 C37 C38 C39 1.0(8) . . . . ?
C37 C38 C39 C40 -0.4(8) . . . . ?
C36 N2 C40 C39 -0.3(8) . . . . ?
C41 N2 C40 C39 -175.9(5) . . . . ?
C38 C39 C40 N2 0.1(8) . . . . ?
C36 N2 C41 C42 42.1(6) . . . . ?
C40 N2 C41 C42 -142.2(5) . . . . ?
N2 C41 C42 N1 -57.7(5) . . . . ?
C31 N1 C42 C41 -143.1(5) . . . . ?
C35 N1 C42 C41 40.5(6) . . . . ?
